data_7222116
loop_
_publ_author_name
'Zou, Yang'
'Chen, Jing'
'Li, Yuan-Yuan'
'Li, Li'
'Liu, Jian-Lan'
'Ren, Xiaoming'

_publ_section_title
;
 Three Zn(II)/Cd(II)/Mn(II) Coordination Polymers Based on a 2-Hydroxy-N-(
 1H-tetrazol-5-yl) Benzamide Ligand: Structures, Magnetic and
 Photoluminescence Properties
;
_journal_name_full 'RSC Adv.'
_journal_paper_doi 10.1039/C5RA14948G
_journal_year 2015
_chemical_formula_moiety 'C32 H24 N20 O8 Zn2'
_chemical_formula_sum 'C32 H24 N20 O8 Zn2'
_chemical_formula_weight 947.45
_chemical_name_systematic
;
 ? 
;
_space_group_crystal_system monoclinic
_space_group_IT_number 15
_space_group_name_Hall '-C 2yc'
_space_group_name_H-M_alt 'C 1 2/c 1'
_symmetry_space_group_name_Hall '-C 2yc'
_symmetry_space_group_name_H-M 'C 1 2/c 1'
_atom_sites_solution_hydrogens geom
_audit_creation_date 2015-09-08
_audit_creation_method
;
Olex2 1.2-beta
(compiled 2015.08.17 svn.r3210 for OlexSys, GUI svn.r5083)
;
_audit_update_record
;
2015-09-08 deposited with the CCDC.
2015-09-11 downloaded from the CCDC.
;
_cell_angle_alpha 90
_cell_angle_beta 92.590(10)
_cell_angle_gamma 90
_cell_formula_units_Z 2
_cell_length_a 19.841(9)
_cell_length_b 14.971(7)
_cell_length_c 6.892(3)
_cell_measurement_reflns_used 1355
_cell_measurement_temperature 293(2)
_cell_measurement_theta_max 25.99
_cell_measurement_theta_min 2.05
_cell_volume 2045.1(16)
_computing_cell_refinement 'Bruker XSCANS'
_computing_data_collection 'Bruker XSCANS'
_computing_data_reduction 'Bruker SHELXTL'
_computing_molecular_graphics 'Olex2 (Dolomanov et al., 2009)'
_computing_publication_material 'Olex2 (Dolomanov et al., 2009)'
_computing_structure_refinement 'ShelXL (Sheldrick, 2015)'
_computing_structure_solution 'Bruker SHELXTL'
_diffrn_ambient_temperature 293(2)
_diffrn_measured_fraction_theta_full 0.998
_diffrn_measured_fraction_theta_max 0.998
_diffrn_measurement_device_type 'CCD area detector'
_diffrn_measurement_method 'phi and omega scans'
_diffrn_radiation_monochromator graphite
_diffrn_radiation_type MoK\a
_diffrn_radiation_wavelength 0.71073
_diffrn_reflns_av_R_equivalents 0.0714
_diffrn_reflns_av_unetI/netI 0.0912
_diffrn_reflns_laue_measured_fraction_full 0.998
_diffrn_reflns_laue_measured_fraction_max 0.998
_diffrn_reflns_limit_h_max 19
_diffrn_reflns_limit_h_min -24
_diffrn_reflns_limit_k_max 14
_diffrn_reflns_limit_k_min -18
_diffrn_reflns_limit_l_max 8
_diffrn_reflns_limit_l_min -7
_diffrn_reflns_number 5598
_diffrn_reflns_point_group_measured_fraction_full 0.998
_diffrn_reflns_point_group_measured_fraction_max 0.998
_diffrn_reflns_theta_full 25.242
_diffrn_reflns_theta_max 25.993
_diffrn_reflns_theta_min 2.055
_exptl_absorpt_coefficient_mu 1.247
_exptl_absorpt_correction_T_max 0.8546
_exptl_absorpt_correction_T_min 0.7975
_exptl_absorpt_correction_type none
_exptl_crystal_colour colorless
_exptl_crystal_density_diffrn 1.539
_exptl_crystal_density_method 'not measured'
_exptl_crystal_description block
_exptl_crystal_F_000 960
_exptl_crystal_preparation Luminescent
_exptl_crystal_size_max 0.19
_exptl_crystal_size_mid 0.17
_exptl_crystal_size_min 0.13
_platon_squeeze_details
;
;
_refine_diff_density_max 0.343
_refine_diff_density_min -0.398
_refine_diff_density_rms 0.084
_refine_ls_extinction_method none
_refine_ls_goodness_of_fit_ref 0.997
_refine_ls_hydrogen_treatment constr
_refine_ls_matrix_type full
_refine_ls_number_parameters 142
_refine_ls_number_reflns 2019
_refine_ls_number_restraints 0
_refine_ls_restrained_S_all 0.997
_refine_ls_R_factor_all 0.0796
_refine_ls_R_factor_gt 0.0488
_refine_ls_shift/su_max 0.001
_refine_ls_shift/su_mean 0.000
_refine_ls_structure_factor_coef Fsqd
_refine_ls_weighting_details 'w=1/[\s^2^(Fo^2^)+(0.0290P)^2^] where P=(Fo^2^+2Fc^2^)/3'
_refine_ls_weighting_scheme calc
_refine_ls_wR_factor_gt 0.0846
_refine_ls_wR_factor_ref 0.0935
_reflns_Friedel_coverage 0.000
_reflns_number_gt 1355
_reflns_number_total 2019
_reflns_threshold_expression 'I > 2\s(I)'
_cod_data_source_file c5ra14948g2.cif
_cod_data_source_block ny135nc2c
_cod_database_code 7222116
_shelxl_version_number 2014-3
_shelx_space_group_comment
;
The symmetry employed for this shelxl refinement is uniquely defined
by the following loop, which should always be used as a source of
symmetry information in preference to the above space-group names.
They are only intended as comments.
;
_shelx_estimated_absorpt_t_max 0.855
_shelx_estimated_absorpt_t_min 0.797
_olex2_refinement_description
;
1. Fixed Uiso
 At 1.2 times of:
  All C(H) groups, All N(H) groups
 At 1.5 times of:
  All O(H) groups
2.a Aromatic/amide H refined with riding coordinates:
 N1(H1), C2(H2), C3(H3), C4(H4), C5(H5)
2.b Idealised tetrahedral OH refined as rotating group:
 O1(H1A)
;
_olex2_submission_special_instructions 'No special instructions were received'

loop_
_space_group_symop_operation_xyz
'x, y, z'
'-x, y, -z+1/2'
'x+1/2, y+1/2, z'
'-x+1/2, y+1/2, -z+1/2'
'-x, -y, -z'
'x, -y, z-1/2'
'-x+1/2, -y+1/2, -z'
'x+1/2, -y+1/2, z-1/2'

loop_
_atom_site_label
_atom_site_type_symbol
_atom_site_fract_x
_atom_site_fract_y
_atom_site_fract_z
_atom_site_U_iso_or_equiv
_atom_site_adp_type
_atom_site_occupancy
_atom_site_site_symmetry_order
_atom_site_calc_flag
_atom_site_refinement_flags_posn
_atom_site_refinement_flags_adp
_atom_site_refinement_flags_occupancy
Zn1 Zn 1.0000 0.92791(4) 0.2500 0.0270(2) Uani 1 2 d S T P
N1 N 0.86312(15) 0.8008(2) 0.3565(5) 0.0441(9) Uani 1 1 d . . .
H1 H 0.8313 0.7663 0.3917 0.053 Uiso 1 1 calc R . .
N2 N 0.93848(13) 0.91498(19) 0.4829(4) 0.0269(7) Uani 1 1 d . . .
N3 N 0.93244(14) 0.97251(18) 0.6305(4) 0.0269(7) Uani 1 1 d . . .
N4 N 0.87545(15) 0.9589(2) 0.7133(5) 0.0389(9) Uani 1 1 d . . .
N5 N 0.84250(15) 0.8928(2) 0.6220(5) 0.0433(9) Uani 1 1 d . . .
O1 O 0.77308(14) 0.6794(2) 0.2894(4) 0.0627(10) Uani 1 1 d . . .
H1A H 0.7377 0.6517 0.2967 0.094 Uiso 1 1 calc GR . .
O2 O 0.93801(12) 0.82354(17) 0.1280(4) 0.0407(7) Uani 1 1 d . . .
C1 C 0.79751(19) 0.6673(3) 0.1140(6) 0.0400(10) Uani 1 1 d . . .
C2 C 0.7668(2) 0.6083(3) -0.0170(7) 0.0534(12) Uani 1 1 d . . .
H2 H 0.7281 0.5779 0.0161 0.064 Uiso 1 1 calc R . .
C3 C 0.7927(3) 0.5945(3) -0.1927(7) 0.0701(15) Uani 1 1 d . . .
H3 H 0.7714 0.5548 -0.2793 0.084 Uiso 1 1 calc R . .
C4 C 0.8500(3) 0.6385(3) -0.2451(7) 0.0784(17) Uani 1 1 d . . .
H4 H 0.8680 0.6278 -0.3651 0.094 Uiso 1 1 calc R . .
C5 C 0.8802(2) 0.6988(3) -0.1170(7) 0.0614(14) Uani 1 1 d . . .
H5 H 0.9185 0.7294 -0.1526 0.074 Uiso 1 1 calc R . .
C6 C 0.85480(18) 0.7143(2) 0.0623(6) 0.0333(9) Uani 1 1 d . . .
C7 C 0.88212(18) 0.8685(2) 0.4834(6) 0.0329(9) Uani 1 1 d . . .
C8 C 0.88911(18) 0.7831(3) 0.1832(6) 0.0346(9) Uani 1 1 d . . .

loop_
_atom_site_aniso_label
_atom_site_aniso_U_11
_atom_site_aniso_U_22
_atom_site_aniso_U_33
_atom_site_aniso_U_23
_atom_site_aniso_U_13
_atom_site_aniso_U_12
Zn1 0.0216(3) 0.0270(4) 0.0327(4) 0.000 0.0055(2) 0.000
N1 0.043(2) 0.049(2) 0.042(2) -0.0159(17) 0.0168(16) -0.0276(18)
N2 0.0226(15) 0.0290(19) 0.0291(18) -0.0005(14) 0.0006(13) -0.0031(14)
N3 0.0259(17) 0.0274(18) 0.0278(18) -0.0043(14) 0.0038(14) -0.0058(14)
N4 0.0296(18) 0.049(2) 0.039(2) -0.0116(16) 0.0121(15) -0.0141(16)
N5 0.0343(19) 0.053(2) 0.044(2) -0.0206(17) 0.0142(16) -0.0229(17)
O1 0.053(2) 0.080(2) 0.057(2) -0.0315(17) 0.0256(16) -0.0451(18)
O2 0.0388(16) 0.0433(17) 0.0410(18) -0.0081(13) 0.0133(13) -0.0180(14)
C1 0.036(2) 0.040(3) 0.044(3) -0.008(2) 0.0027(19) -0.011(2)
C2 0.054(3) 0.048(3) 0.058(3) -0.007(2) 0.001(2) -0.021(2)
C3 0.099(4) 0.062(4) 0.050(3) -0.019(3) 0.000(3) -0.040(3)
C4 0.119(5) 0.077(4) 0.041(3) -0.024(3) 0.023(3) -0.046(4)
C5 0.077(3) 0.061(3) 0.048(3) -0.013(3) 0.016(3) -0.030(3)
C6 0.033(2) 0.030(2) 0.037(2) -0.0053(19) 0.0052(18) -0.0075(19)
C7 0.030(2) 0.033(2) 0.036(3) -0.0025(19) 0.0067(18) -0.0081(18)
C8 0.030(2) 0.033(2) 0.040(3) 0.000(2) 0.0064(18) -0.0026(19)

loop_
_atom_type_symbol
_atom_type_description
_atom_type_scat_dispersion_real
_atom_type_scat_dispersion_imag
_atom_type_scat_source
C C 0.0033 0.0016 'International Tables Vol C Tables 4.2.6.8 and 6.1.1.4'
H H 0.0000 0.0000 'International Tables Vol C Tables 4.2.6.8 and 6.1.1.4'
N N 0.0061 0.0033 'International Tables Vol C Tables 4.2.6.8 and 6.1.1.4'
O O 0.0106 0.0060 'International Tables Vol C Tables 4.2.6.8 and 6.1.1.4'
Zn Zn 0.2839 1.4301 'International Tables Vol C Tables 4.2.6.8 and 6.1.1.4'

loop_
_geom_angle_atom_site_label_1
_geom_angle_atom_site_label_2
_geom_angle_atom_site_label_3
_geom_angle
_geom_angle_site_symmetry_1
_geom_angle_site_symmetry_3
N2 Zn1 N2 169.26(16) 2_755 .
N2 Zn1 N3 98.49(10) 2_755 6_575
N2 Zn1 N3 89.00(11) . 6_575
N2 Zn1 N3 89.00(11) 2_755 5_776
N2 Zn1 N3 98.49(10) . 5_776
N2 Zn1 O2 83.54(10) 2_755 2_755
N2 Zn1 O2 88.60(10) 2_755 .
N2 Zn1 O2 88.61(10) . 2_755
N2 Zn1 O2 83.54(10) . .
N3 Zn1 N3 91.91(15) 5_776 6_575
O2 Zn1 N3 91.06(10) . 6_575
O2 Zn1 N3 91.06(10) 2_755 5_776
O2 Zn1 N3 176.43(11) . 5_776
O2 Zn1 N3 176.43(11) 2_755 6_575
O2 Zn1 O2 86.04(15) 2_755 .
C7 N1 H1 116.5 . .
C8 N1 H1 116.5 . .
C8 N1 C7 127.0(3) . .
N3 N2 Zn1 127.1(2) . .
C7 N2 Zn1 125.6(2) . .
C7 N2 N3 103.4(3) . .
N2 N3 Zn1 131.4(2) . 5_776
N4 N3 Zn1 118.6(2) . 5_776
N4 N3 N2 109.9(3) . .
N3 N4 N5 109.0(3) . .
C7 N5 N4 104.6(3) . .
C1 O1 H1A 109.5 . .
C8 O2 Zn1 133.8(3) . .
O1 C1 C2 120.7(4) . .
O1 C1 C6 119.7(4) . .
C2 C1 C6 119.6(4) . .
C1 C2 H2 119.7 . .
C3 C2 C1 120.5(4) . .
C3 C2 H2 119.7 . .
C2 C3 H3 119.6 . .
C2 C3 C4 120.9(4) . .
C4 C3 H3 119.6 . .
C3 C4 H4 120.5 . .
C3 C4 C5 119.1(5) . .
C5 C4 H4 120.5 . .
C4 C5 H5 119.4 . .
C4 C5 C6 121.2(4) . .
C6 C5 H5 119.4 . .
C1 C6 C8 124.7(4) . .
C5 C6 C1 118.7(4) . .
C5 C6 C8 116.6(3) . .
N2 C7 N1 126.4(3) . .
N5 C7 N1 120.5(3) . .
N5 C7 N2 113.0(3) . .
N1 C8 C6 117.0(3) . .
O2 C8 N1 121.3(4) . .
O2 C8 C6 121.7(4) . .

loop_
_geom_bond_atom_site_label_1
_geom_bond_atom_site_label_2
_geom_bond_distance
_geom_bond_site_symmetry_2
Zn1 N2 2.069(3) 2_755
Zn1 N2 2.069(3) .
Zn1 N3 2.144(3) 6_575
Zn1 N3 2.144(3) 5_776
Zn1 O2 2.137(3) 2_755
Zn1 O2 2.137(3) .
N1 H1 0.8600 .
N1 C7 1.380(4) .
N1 C8 1.349(5) .
N2 N3 1.343(4) .
N2 C7 1.317(4) .
N3 Zn1 2.144(3) 5_776
N3 N4 1.306(4) .
N4 N5 1.329(4) .
N5 C7 1.315(4) .
O1 H1A 0.8200 .
O1 C1 1.335(4) .
O2 C8 1.219(4) .
C1 C2 1.385(5) .
C1 C6 1.396(5) .
C2 H2 0.9300 .
C2 C3 1.352(6) .
C3 H3 0.9300 .
C3 C4 1.376(6) .
C4 H4 0.9300 .
C4 C5 1.381(6) .
C5 H5 0.9300 .
C5 C6 1.376(5) .
C6 C8 1.473(5) .

loop_
_platon_squeeze_void_nr
_platon_squeeze_void_average_x
_platon_squeeze_void_average_y
_platon_squeeze_void_average_z
_platon_squeeze_void_volume
_platon_squeeze_void_count_electrons
_platon_squeeze_void_content
1 0.500 0.000 -0.024 183 9 ' '
2 1.000 0.500 -0.092 183 9 ' '
